data_2241807
loop_
_publ_author_name
'Neumann, Tristan'
'Jess, Inke'
'N\"ather, Christian'

_publ_section_title
;
 Crystal structure of
 aquatris(isonicotinamide-\k<i>N</i>)bis(thiocyanato-\k<i>N</i>)cobalt(II)
 2.5-hydrate
;
_journal_issue 9
_journal_name_full 'Acta Crystallographica Section E'
_journal_page_first 1263
_journal_page_last 1266
_journal_paper_doi 10.1107/S2056989016012470
_journal_volume 72
_journal_year 2016
_chemical_formula_iupac '[Co (N C S)2 (C6 H6 N2 O)3 (H2 O)], 2.5H2 O'
_chemical_formula_moiety 'C20 H20 Co N8 O4 S2, 2.5(H2 O)'
_chemical_formula_sum 'C20 H25 Co N8 O6.5 S2'
_chemical_formula_weight 604.53
_chemical_name_systematic
;
Aquatris(isonicotinamide-\k<i>N</i>)bis(thiocyanato-\k<i>N</i>)cobalt(II)
2.5-hydrate
;
_space_group_crystal_system monoclinic
_space_group_IT_number 15
_space_group_name_Hall '-C 2yc'
_space_group_name_H-M_alt 'C 1 2/c 1'
_symmetry_space_group_name_Hall '-C 2yc'
_symmetry_space_group_name_H-M 'C 1 2/c 1'
_atom_sites_solution_hydrogens mixed
_audit_creation_method SHELXL-2014
_cell_angle_alpha 90
_cell_angle_beta 97.327(10)
_cell_angle_gamma 90
_cell_formula_units_Z 8
_cell_length_a 19.2539(16)
_cell_length_b 13.1442(8)
_cell_length_c 20.7913(16)
_cell_measurement_reflns_used 6260
_cell_measurement_temperature 200(2)
_cell_measurement_theta_max 56
_cell_measurement_theta_min 4.3
_cell_volume 5218.8(7)
_computing_cell_refinement
;
X-AREA (Stoe, 2008)
;
_computing_data_collection
;
X-AREA (Stoe, 2008)
;
_computing_data_reduction
;
X-AREA (Stoe, 2008)
;
_computing_molecular_graphics
;
XP in SHELXTL (Sheldrick, 2008) and DIAMOND (Brandenburg, 1999)
;
_computing_publication_material
;
publCIF (Westrip, 2010)
;
_computing_structure_refinement
;
SHELXL2014 (Sheldrick, 2015)
;
_computing_structure_solution
;
SHELXS97 (Sheldrick, 2008)
;
_diffrn_ambient_temperature 200(2)
_diffrn_measured_fraction_theta_full 0.996
_diffrn_measured_fraction_theta_max 0.991
_diffrn_measurement_device_type 'Stoe IPDS-2'
_diffrn_measurement_method \w-scans
_diffrn_radiation_type MoK\a
_diffrn_radiation_wavelength 0.71073
_diffrn_reflns_av_R_equivalents 0.0604
_diffrn_reflns_limit_h_max 25
_diffrn_reflns_limit_h_min -25
_diffrn_reflns_limit_k_max 17
_diffrn_reflns_limit_k_min -17
_diffrn_reflns_limit_l_max 27
_diffrn_reflns_limit_l_min -27
_diffrn_reflns_number 29661
_diffrn_reflns_theta_full 25.242
_diffrn_reflns_theta_max 28.016
_diffrn_reflns_theta_min 2.627
_exptl_absorpt_coefficient_mu 0.872
_exptl_absorpt_correction_T_max 0.9200
_exptl_absorpt_correction_T_min 0.7751
_exptl_absorpt_correction_type numerical
_exptl_absorpt_process_details
;
(X-SHAPE and X-RED32; Stoe, 2008)
;
_exptl_crystal_colour red-brown
_exptl_crystal_density_diffrn 1.539
_exptl_crystal_description block
_exptl_crystal_F_000 2496
_exptl_crystal_size_max 0.11
_exptl_crystal_size_mid 0.08
_exptl_crystal_size_min 0.06
_refine_diff_density_max 0.325
_refine_diff_density_min -0.552
_refine_ls_extinction_method none
_refine_ls_goodness_of_fit_ref 1.012
_refine_ls_hydrogen_treatment constr
_refine_ls_matrix_type full
_refine_ls_number_parameters 339
_refine_ls_number_reflns 6260
_refine_ls_number_restraints 0
_refine_ls_restrained_S_all 1.012
_refine_ls_R_factor_all 0.0529
_refine_ls_R_factor_gt 0.0397
_refine_ls_shift/su_max 0.001
_refine_ls_shift/su_mean 0.000
_refine_ls_structure_factor_coef Fsqd
_refine_ls_weighting_details 'w=1/[\s^2^(Fo^2^)+(0.0525P)^2^+5.5230P] where P=(Fo^2^+2Fc^2^)/3'
_refine_ls_weighting_scheme calc
_refine_ls_wR_factor_gt 0.0870
_refine_ls_wR_factor_ref 0.0936
_reflns_number_gt 5098
_reflns_number_total 6260
_reflns_threshold_expression 'I > 2\s(I)'
_cod_data_source_file wm5313sup1.cif
_cod_data_source_block I
_cod_original_formula_sum 'C20 H25 Co N8 O6.50 S2'
_cod_database_code 2241807
_shelx_space_group_comment
;
The symmetry employed for this shelxl refinement is uniquely defined
by the following loop, which should always be used as a source of
symmetry information in preference to the above space-group names.
They are only intended as comments.
;
_shelxl_version_number 2.014

loop_
_space_group_symop_operation_xyz
'x, y, z'
'-x, y, -z+1/2'
'x+1/2, y+1/2, z'
'-x+1/2, y+1/2, -z+1/2'
'-x, -y, -z'
'x, -y, z-1/2'
'-x+1/2, -y+1/2, -z'
'x+1/2, -y+1/2, z-1/2'

loop_
_atom_site_type_symbol
_atom_site_label
_atom_site_fract_x
_atom_site_fract_y
_atom_site_fract_z
_atom_site_U_iso_or_equiv
_atom_site_adp_type
_atom_site_calc_flag
_atom_site_occupancy
Co Co1 0.18635(2) 0.67227(2) 0.31272(2) 0.01581(7) Uani d 1
N N1 0.14313(9) 0.70880(14) 0.39620(8) 0.0246(3) Uani d 1
C C1 0.10950(9) 0.72960(14) 0.43682(9) 0.0186(3) Uani d 1
S S1 0.06154(3) 0.75764(4) 0.49356(3) 0.02889(12) Uani d 1
N N2 0.22147(9) 0.62103(13) 0.22769(8) 0.0233(3) Uani d 1
C C2 0.25664(10) 0.61371(14) 0.18638(9) 0.0201(4) Uani d 1
S S2 0.30765(3) 0.60830(4) 0.12936(3) 0.02793(12) Uani d 1
N N11 0.12709(8) 0.79048(12) 0.25649(8) 0.0209(3) Uani d 1
C C11 0.12791(11) 0.88801(16) 0.27443(10) 0.0262(4) Uani d 1
H H11 0.1524 0.9059 0.3155 0.031 Uiso calc 1
C C12 0.09489(11) 0.96437(16) 0.23626(10) 0.0269(4) Uani d 1
H H12 0.0975 1.0329 0.2509 0.032 Uiso calc 1
C C13 0.05785(10) 0.94012(15) 0.17636(9) 0.0206(4) Uani d 1
C C14 0.05573(11) 0.83848(16) 0.15789(10) 0.0264(4) Uani d 1
H H14 0.0305 0.8182 0.1177 0.032 Uiso calc 1
C C15 0.09093(11) 0.76706(15) 0.19885(10) 0.0263(4) Uani d 1
H H15 0.0894 0.6979 0.1855 0.032 Uiso calc 1
C C16 0.02360(11) 1.02471(16) 0.13489(10) 0.0250(4) Uani d 1
N N12 -0.01376(10) 0.99985(14) 0.07899(9) 0.0324(4) Uani d 1
H H12A -0.0341 1.0476 0.0536 0.039 Uiso calc 1
H H12B -0.0182 0.9356 0.0673 0.039 Uiso calc 1
O O11 0.03115(10) 1.11340(12) 0.15299(8) 0.0415(4) Uani d 1
N N21 0.27358(8) 0.77939(12) 0.33884(8) 0.0187(3) Uani d 1
C C21 0.32723(10) 0.78644(16) 0.30338(10) 0.0246(4) Uani d 1
H H21 0.3289 0.7402 0.2685 0.030 Uiso calc 1
C C22 0.38017(10) 0.85805(16) 0.31536(10) 0.0235(4) Uani d 1
H H22 0.4164 0.8613 0.2884 0.028 Uiso calc 1
C C23 0.37979(9) 0.92477(14) 0.36683(9) 0.0174(3) Uani d 1
C C24 0.32564(10) 0.91704(15) 0.40465(9) 0.0207(4) Uani d 1
H H24 0.3239 0.9609 0.4407 0.025 Uiso calc 1
C C25 0.27411(10) 0.84428(15) 0.38891(9) 0.0212(4) Uani d 1
H H25 0.2371 0.8400 0.4150 0.025 Uiso calc 1
C C26 0.43638(9) 1.00411(14) 0.37791(9) 0.0187(4) Uani d 1
N N22 0.45023(9) 1.04280(14) 0.43691(8) 0.0252(4) Uani d 1
H H22A 0.4825 1.0902 0.4449 0.030 Uiso calc 1
H H22B 0.4272 1.0212 0.4682 0.030 Uiso calc 1
O O21 0.46730(7) 1.03177(11) 0.33192(7) 0.0231(3) Uani d 1
N N31 0.24699(8) 0.55232(12) 0.36533(7) 0.0182(3) Uani d 1
C C31 0.24100(10) 0.45608(15) 0.34455(9) 0.0222(4) Uani d 1
H H31 0.2135 0.4428 0.3042 0.027 Uiso calc 1
C C32 0.27278(10) 0.37491(15) 0.37887(10) 0.0235(4) Uani d 1
H H32 0.2667 0.3076 0.3625 0.028 Uiso calc 1
C C33 0.31380(9) 0.39326(14) 0.43780(9) 0.0183(3) Uani d 1
C C34 0.32139(10) 0.49318(15) 0.45905(10) 0.0238(4) Uani d 1
H H34 0.3497 0.5088 0.4986 0.029 Uiso calc 1
C C35 0.28715(11) 0.56976(15) 0.42182(10) 0.0245(4) Uani d 1
H H35 0.2924 0.6378 0.4370 0.029 Uiso calc 1
C C36 0.35105(10) 0.31096(15) 0.47912(9) 0.0203(4) Uani d 1
N N32 0.32523(10) 0.21708(13) 0.47146(9) 0.0283(4) Uani d 1
H H32A 0.3452 0.1668 0.4949 0.034 Uiso calc 1
H H32B 0.2882 0.2054 0.4430 0.034 Uiso calc 1
O O31 0.40296(7) 0.33185(11) 0.51840(7) 0.0257(3) Uani d 1
O O1 0.09982(7) 0.56631(11) 0.29295(7) 0.0226(3) Uani d 1
H H1O1 0.0844 0.5474 0.2552 0.034 Uiso d 1
H H2O1 0.0639 0.5683 0.3120 0.034 Uiso d 1
O O2 0.38171(8) 1.02681(13) 0.55143(7) 0.0324(3) Uani d 1
H H1O2 0.4007 1.0670 0.5798 0.049 Uiso d 1
H H2O2 0.3617 0.9813 0.5707 0.049 Uiso d 1
O O3 0.43909(14) 0.17955(15) 0.62254(12) 0.0672(7) Uani d 1
H H1O3 0.4391 0.2301 0.5978 0.101 Uiso d 1
H H2O3 0.4411 0.2036 0.6602 0.101 Uiso d 1
O O4 0.5000 0.73797(19) 0.2500 0.0451(6) Uani d 1
H H1O4 0.5181 0.7008 0.2238 0.068 Uiso d 1

loop_
_atom_site_aniso_label
_atom_site_aniso_U_11
_atom_site_aniso_U_22
_atom_site_aniso_U_33
_atom_site_aniso_U_12
_atom_site_aniso_U_13
_atom_site_aniso_U_23
Co1 0.01664(12) 0.01500(12) 0.01570(12) -0.00072(9) 0.00174(9) 0.00114(9)
N1 0.0253(8) 0.0258(9) 0.0237(8) -0.0016(7) 0.0075(7) -0.0018(7)
C1 0.0190(8) 0.0162(8) 0.0196(8) -0.0020(7) -0.0014(7) 0.0010(7)
S1 0.0318(3) 0.0333(3) 0.0232(2) 0.0063(2) 0.0099(2) -0.0006(2)
N2 0.0264(8) 0.0240(9) 0.0200(8) -0.0008(7) 0.0048(6) -0.0017(6)
C2 0.0245(9) 0.0144(8) 0.0202(9) 0.0006(7) -0.0012(7) 0.0016(7)
S2 0.0301(3) 0.0310(3) 0.0243(2) 0.0070(2) 0.0096(2) 0.0061(2)
N11 0.0225(8) 0.0187(8) 0.0205(8) 0.0005(6) -0.0010(6) 0.0020(6)
C11 0.0303(10) 0.0226(10) 0.0230(9) 0.0048(8) -0.0067(8) -0.0034(8)
C12 0.0331(10) 0.0188(9) 0.0267(10) 0.0045(8) -0.0044(8) -0.0048(8)
C13 0.0208(9) 0.0199(9) 0.0205(9) 0.0029(7) 0.0009(7) 0.0016(7)
C14 0.0316(10) 0.0222(10) 0.0222(9) 0.0012(8) -0.0084(8) 0.0000(8)
C15 0.0342(10) 0.0158(9) 0.0259(10) -0.0007(8) -0.0083(8) 0.0000(8)
C16 0.0282(10) 0.0209(10) 0.0256(10) 0.0060(8) 0.0020(8) 0.0015(8)
N12 0.0417(10) 0.0221(9) 0.0294(9) 0.0076(8) -0.0105(8) 0.0027(7)
O11 0.0673(12) 0.0199(8) 0.0337(9) 0.0107(8) -0.0072(8) -0.0019(7)
N21 0.0172(7) 0.0158(7) 0.0227(8) -0.0023(6) 0.0012(6) 0.0014(6)
C21 0.0255(9) 0.0214(10) 0.0279(10) -0.0026(8) 0.0071(8) -0.0058(8)
C22 0.0221(9) 0.0225(10) 0.0273(10) -0.0032(7) 0.0083(7) -0.0022(8)
C23 0.0160(8) 0.0147(8) 0.0209(9) -0.0002(6) 0.0000(6) 0.0041(7)
C24 0.0204(8) 0.0212(9) 0.0205(9) -0.0032(7) 0.0027(7) -0.0025(7)
C25 0.0189(8) 0.0222(10) 0.0228(9) -0.0041(7) 0.0041(7) -0.0011(7)
C26 0.0163(8) 0.0171(9) 0.0223(9) 0.0011(7) 0.0010(7) 0.0027(7)
N22 0.0237(8) 0.0284(9) 0.0235(8) -0.0098(7) 0.0031(6) -0.0026(7)
O21 0.0214(6) 0.0260(7) 0.0220(7) -0.0043(5) 0.0026(5) 0.0057(6)
N31 0.0199(7) 0.0159(7) 0.0185(7) 0.0005(6) 0.0007(6) 0.0015(6)
C31 0.0256(9) 0.0195(9) 0.0197(9) 0.0016(7) -0.0043(7) -0.0037(7)
C32 0.0292(10) 0.0159(9) 0.0239(9) -0.0003(7) -0.0024(8) -0.0017(7)
C33 0.0178(8) 0.0163(9) 0.0206(9) 0.0008(6) 0.0016(7) 0.0008(7)
C34 0.0270(9) 0.0190(9) 0.0231(9) 0.0007(7) -0.0058(7) -0.0013(7)
C35 0.0297(10) 0.0160(9) 0.0252(10) -0.0007(7) -0.0068(8) -0.0011(7)
C36 0.0212(8) 0.0189(9) 0.0209(9) 0.0032(7) 0.0026(7) -0.0009(7)
N32 0.0318(9) 0.0162(8) 0.0337(10) 0.0011(7) -0.0085(7) 0.0036(7)
O31 0.0254(7) 0.0227(7) 0.0267(7) 0.0016(6) -0.0057(6) -0.0004(6)
O1 0.0187(6) 0.0271(7) 0.0220(7) -0.0063(5) 0.0023(5) -0.0021(6)
O2 0.0374(8) 0.0337(9) 0.0272(8) -0.0031(7) 0.0085(6) 0.0033(7)
O3 0.1016(18) 0.0296(10) 0.0598(14) -0.0097(11) -0.0299(13) 0.0075(9)
O4 0.0690(18) 0.0284(13) 0.0415(14) 0.000 0.0211(13) 0.000

loop_
_atom_type_symbol
_atom_type_description
_atom_type_scat_dispersion_real
_atom_type_scat_dispersion_imag
_atom_type_scat_source
C C 0.0033 0.0016 'International Tables Vol C Tables 4.2.6.8 and 6.1.1.4'
H H 0.0000 0.0000 'International Tables Vol C Tables 4.2.6.8 and 6.1.1.4'
N N 0.0061 0.0033 'International Tables Vol C Tables 4.2.6.8 and 6.1.1.4'
O O 0.0106 0.0060 'International Tables Vol C Tables 4.2.6.8 and 6.1.1.4'
S S 0.1246 0.1234 'International Tables Vol C Tables 4.2.6.8 and 6.1.1.4'
Co Co 0.3494 0.9721 'International Tables Vol C Tables 4.2.6.8 and 6.1.1.4'

loop_
_geom_angle_atom_site_label_1
_geom_angle_atom_site_label_2
_geom_angle_atom_site_label_3
_geom_angle
N1 Co1 N2 173.17(7)
N1 Co1 O1 85.81(6)
N2 Co1 O1 87.49(6)
N1 Co1 N31 89.65(6)
N2 Co1 N31 88.90(6)
O1 Co1 N31 88.85(6)
N1 Co1 N11 92.60(7)
N2 Co1 N11 88.83(7)
O1 Co1 N11 91.10(6)
N31 Co1 N11 177.74(6)
N1 Co1 N21 91.16(6)
N2 Co1 N21 95.51(6)
O1 Co1 N21 176.67(6)
N31 Co1 N21 89.76(6)
N11 Co1 N21 90.41(6)
C1 N1 Co1 169.72(16)
N1 C1 S1 179.25(19)
C2 N2 Co1 159.31(16)
N2 C2 S2 177.44(19)
C11 N11 C15 117.13(17)
C11 N11 Co1 123.26(13)
C15 N11 Co1 119.48(13)
N11 C11 C12 123.26(18)
N11 C11 H11 118.4
C12 C11 H11 118.4
C11 C12 C13 119.55(19)
C11 C12 H12 120.2
C13 C12 H12 120.2
C14 C13 C12 117.48(18)
C14 C13 C16 123.79(18)
C12 C13 C16 118.71(18)
C15 C14 C13 119.15(18)
C15 C14 H14 120.4
C13 C14 H14 120.4
N11 C15 C14 123.41(19)
N11 C15 H15 118.3
C14 C15 H15 118.3
O11 C16 N12 122.13(19)
O11 C16 C13 119.94(19)
N12 C16 C13 117.93(18)
C16 N12 H12A 120.0
C16 N12 H12B 120.0
H12A N12 H12B 120.0
C25 N21 C21 116.72(16)
C25 N21 Co1 121.72(12)
C21 N21 Co1 121.48(13)
N21 C21 C22 123.09(18)
N21 C21 H21 118.5
C22 C21 H21 118.5
C23 C22 C21 119.53(18)
C23 C22 H22 120.2
C21 C22 H22 120.2
C22 C23 C24 118.04(17)
C22 C23 C26 118.85(16)
C24 C23 C26 123.08(17)
C25 C24 C23 118.91(18)
C25 C24 H24 120.5
C23 C24 H24 120.5
N21 C25 C24 123.68(17)
N21 C25 H25 118.2
C24 C25 H25 118.2
O21 C26 N22 122.75(17)
O21 C26 C23 119.55(17)
N22 C26 C23 117.69(16)
C26 N22 H22A 120.0
C26 N22 H22B 120.0
H22A N22 H22B 120.0
C31 N31 C35 117.46(16)
C31 N31 Co1 120.35(12)
C35 N31 Co1 121.99(13)
N31 C31 C32 123.31(17)
N31 C31 H31 118.3
C32 C31 H31 118.3
C31 C32 C33 119.01(18)
C31 C32 H32 120.5
C33 C32 H32 120.5
C34 C33 C32 117.99(17)
C34 C33 C36 118.40(17)
C32 C33 C36 123.60(17)
C35 C34 C33 119.14(18)
C35 C34 H34 120.4
C33 C34 H34 120.4
N31 C35 C34 123.07(18)
N31 C35 H35 118.5
C34 C35 H35 118.5
O31 C36 N32 122.80(18)
O31 C36 C33 120.18(17)
N32 C36 C33 117.02(17)
C36 N32 H32A 120.0
C36 N32 H32B 120.0
H32A N32 H32B 120.0
Co1 O1 H1O1 122.5
Co1 O1 H2O1 123.2
H1O1 O1 H2O1 103.7
H1O2 O2 H2O2 107.4
H1O3 O3 H2O3 105.6

loop_
_geom_bond_atom_site_label_1
_geom_bond_atom_site_label_2
_geom_bond_distance
Co1 N1 2.0746(17)
Co1 N2 2.0834(17)
Co1 O1 2.1703(13)
Co1 N31 2.1725(16)
Co1 N11 2.1778(16)
Co1 N21 2.2059(15)
N1 C1 1.161(3)
C1 S1 1.6304(19)
N2 C2 1.164(3)
C2 S2 1.635(2)
N11 C11 1.335(3)
N11 C15 1.343(3)
C11 C12 1.383(3)
C11 H11 0.9500
C12 C13 1.391(3)
C12 H12 0.9500
C13 C14 1.389(3)
C13 C16 1.506(3)
C14 C15 1.385(3)
C14 H14 0.9500
C15 H15 0.9500
C16 O11 1.228(3)
C16 N12 1.327(3)
N12 H12A 0.8800
N12 H12B 0.8800
N21 C25 1.345(2)
N21 C21 1.347(2)
C21 C22 1.386(3)
C21 H21 0.9500
C22 C23 1.384(3)
C22 H22 0.9500
C23 C24 1.387(3)
C23 C26 1.505(2)
C24 C25 1.387(3)
C24 H24 0.9500
C25 H25 0.9500
C26 O21 1.244(2)
C26 N22 1.323(3)
N22 H22A 0.8800
N22 H22B 0.8800
N31 C31 1.337(2)
N31 C35 1.341(2)
C31 C32 1.382(3)
C31 H31 0.9500
C32 C33 1.392(3)
C32 H32 0.9500
C33 C34 1.387(3)
C33 C36 1.505(3)
C34 C35 1.384(3)
C34 H34 0.9500
C35 H35 0.9500
C36 O31 1.238(2)
C36 N32 1.332(3)
N32 H32A 0.8800
N32 H32B 0.8800
O1 H1O1 0.8401
O1 H2O1 0.8398
O2 H1O2 0.8401
O2 H2O2 0.8400
O3 H1O3 0.8400
O3 H2O3 0.8400
O4 H1O4 0.8400

loop_
_geom_hbond_atom_site_label_D
_geom_hbond_atom_site_label_H
_geom_hbond_atom_site_label_A
_geom_hbond_site_symmetry_A
_geom_hbond_distance_DH
_geom_hbond_distance_HA
_geom_hbond_distance_DA
_geom_hbond_angle_DHA
C11 H11 S2 4 0.95 2.96 3.646(2) 130.1
C14 H14 S1 2 0.95 2.84 3.785(2) 172.2
C15 H15 O21 4_545 0.95 2.45 3.324(3) 153.3
N12 H12A O31 8_465 0.88 2.07 2.922(2) 162.5
N12 H12B S1 2 0.88 2.74 3.592(2) 163.8
C21 H21 N2 . 0.95 2.65 3.245(3) 121.5
C22 H22 O4 . 0.95 2.49 3.234(2) 135.6
C24 H24 O2 . 0.95 2.58 3.423(3) 148.8
C25 H25 N1 . 0.95 2.49 3.107(2) 122.2
N22 H22A S1 3 0.88 2.79 3.6484(18) 164.8
N22 H22B O2 . 0.88 2.04 2.873(2) 158.1
C32 H32 S2 4_545 0.95 3.00 3.826(2) 146.2
N32 H32A O2 1_545 0.88 2.25 3.121(2) 171.9
N32 H32B S2 4_545 0.88 2.57 3.4083(19) 160.2
O1 H1O1 O21 4_545 0.84 1.96 2.7858(19) 165.9
O1 H2O1 O21 3_445 0.84 2.01 2.8106(19) 157.8
O2 H1O2 O3 1_565 0.84 1.83 2.650(3) 164.0
O2 H2O2 N1 7_566 0.84 2.60 3.337(2) 147.8
O2 H2O2 N31 7_566 0.84 2.66 3.363(2) 142.7
O3 H1O3 O31 . 0.84 2.17 2.966(3) 158.2
O3 H2O3 O4 5_666 0.84 2.20 2.963(2) 151.8
O4 H1O4 O11 3_545 0.84 1.91 2.723(2) 163.0

_cod_database_fobs_code 2241807
